data_2019159
loop_
_publ_author_name
'Tampier, Stefan'
'Burzlaff, Nicolai'

_publ_section_title
;
 Heteroscorpionate complexes based on
 bis(3,5-di-<i>tert</i>-butylpyrazol-1-yl)dithioacetate
;
_journal_coeditor_code YP3040
_journal_issue 9
_journal_name_full 'Acta Crystallographica Section C'
_journal_page_first 981
_journal_page_last 985
_journal_paper_doi 10.1107/S0108270113021148
_journal_volume 69
_journal_year 2013
_chemical_formula_iupac '[Li (C24 H39 N4 S2) (C4 H8 O1)], C4 H8 O'
_chemical_formula_moiety 'C28 H47 Li N4 O S2, C4 H8 O'
_chemical_formula_sum 'C32 H55 Li N4 O2 S2'
_chemical_formula_weight 598.86
_chemical_name_systematic
'[Bis(3,5-di-<i>tert</i>-butylpyrazol-1-yl)dithioacetato](tetrahydrofuran)lithium(I) tetrahydrofuran monosolvate'
_space_group_IT_number 14
_symmetry_cell_setting monoclinic
_symmetry_space_group_name_Hall '-P 2ybc'
_symmetry_space_group_name_H-M 'P 1 21/c 1'
_atom_sites_solution_hydrogens geom
_atom_sites_solution_primary direct
_atom_sites_solution_secondary difmap
_cell_angle_alpha 90
_cell_angle_beta 105.013(2)
_cell_angle_gamma 90
_cell_formula_units_Z 4
_cell_length_a 12.4026(3)
_cell_length_b 16.3932(4)
_cell_length_c 17.8867(4)
_cell_measurement_reflns_used 4077
_cell_measurement_temperature 220(2)
_cell_measurement_theta_max 23.81
_cell_measurement_theta_min 2.45
_cell_volume 3512.56(15)
_computing_cell_refinement 'SAINT (Bruker, 2008)'
_computing_data_collection 'APEX2 (Bruker, 2008)'
_computing_data_reduction 'SAINT (Bruker, 2008)'
_computing_molecular_graphics 'ORTEP-3 for Windows (Farrugia, 2012)'
_computing_publication_material 'WinGX (Farrugia, 2012)'
_computing_structure_refinement 'SHELXL97 (Sheldrick, 2008)'
_computing_structure_solution 'SHELXS97 (Sheldrick, 2008)'
_diffrn_ambient_temperature 220(2)
_diffrn_detector_area_resol_mean 83.33
_diffrn_measured_fraction_theta_full 0.982
_diffrn_measured_fraction_theta_max 0.982
_diffrn_measurement_device_type 'Bruker SMART APEXII'
_diffrn_measurement_method '\f and \w scans'
_diffrn_radiation_monochromator graphite
_diffrn_radiation_type MoK\a
_diffrn_radiation_wavelength 0.71073
_diffrn_reflns_av_R_equivalents 0.0497
_diffrn_reflns_limit_h_max 15
_diffrn_reflns_limit_h_min -15
_diffrn_reflns_limit_k_max 20
_diffrn_reflns_limit_k_min -20
_diffrn_reflns_limit_l_max 22
_diffrn_reflns_limit_l_min -22
_diffrn_reflns_number 25289
_diffrn_reflns_theta_full 26.37
_diffrn_reflns_theta_max 26.37
_diffrn_reflns_theta_min 2.62
_exptl_absorpt_coefficient_mu 0.184
_exptl_absorpt_correction_T_max 0.7455
_exptl_absorpt_correction_T_min 0.6871
_exptl_absorpt_correction_type multi-scan
_exptl_absorpt_process_details '(SADABS; Bruker, 2008)'
_exptl_crystal_colour orange
_exptl_crystal_density_diffrn 1.132
_exptl_crystal_density_method 'not measured'
_exptl_crystal_description block
_exptl_crystal_F_000 1304
_exptl_crystal_size_max 0.34
_exptl_crystal_size_mid 0.3
_exptl_crystal_size_min 0.2
_refine_diff_density_max 0.415
_refine_diff_density_min -0.295
_refine_ls_extinction_method none
_refine_ls_goodness_of_fit_ref 1.052
_refine_ls_hydrogen_treatment constr
_refine_ls_matrix_type full
_refine_ls_number_parameters 490
_refine_ls_number_reflns 7066
_refine_ls_number_restraints 210
_refine_ls_restrained_S_all 1.089
_refine_ls_R_factor_all 0.0903
_refine_ls_R_factor_gt 0.0538
_refine_ls_shift/su_max 0.037
_refine_ls_shift/su_mean 0.001
_refine_ls_structure_factor_coef Fsqd
_refine_ls_weighting_details 'calc w=1/[\s^2^(Fo^2^)+(0.0709P)^2^+0.7204P] where P=(Fo^2^+2Fc^2^)/3'
_refine_ls_weighting_scheme calc
_refine_ls_wR_factor_gt 0.1342
_refine_ls_wR_factor_ref 0.1551
_reflns_number_gt 4549
_reflns_number_total 7066
_reflns_threshold_expression I>2sigma(I)
_cod_data_source_file yp3040.cif
_cod_data_source_block compound1
_cod_original_cell_volume 3512.56(14)
_cod_original_sg_symbol_H-M 'P 21/c'
_cod_database_code 2019159
_cod_database_fobs_code 2019159

loop_
_symmetry_equiv_pos_as_xyz
'x, y, z'
'-x, y+1/2, -z+1/2'
'-x, -y, -z'
'x, -y-1/2, z-1/2'

loop_
_atom_site_type_symbol
_atom_site_label
_atom_site_fract_x
_atom_site_fract_y
_atom_site_fract_z
_atom_site_U_iso_or_equiv
_atom_site_adp_type
_atom_site_calc_flag
_atom_site_refinement_flags
_atom_site_occupancy
_atom_site_symmetry_multiplicity
_atom_site_disorder_assembly
_atom_site_disorder_group
S S1 0.50049(5) 0.82629(4) 0.04498(4) 0.0456(2) Uani d . 1 1 . .
S S2 0.50893(6) 0.65679(5) 0.10867(4) 0.0542(2) Uani d . 1 1 . .
N N1 0.70873(15) 0.81874(11) -0.04239(10) 0.0334(4) Uani d . 1 1 . .
N N2 0.64554(15) 0.74906(11) -0.05018(10) 0.0328(4) Uani d . 1 1 . .
N N3 0.74992(15) 0.70770(11) 0.07637(10) 0.0320(4) Uani d . 1 1 . .
N N4 0.77524(15) 0.77819(12) 0.11917(10) 0.0343(4) Uani d . 1 1 . .
C C1 0.69882(18) 0.84496(14) -0.11427(13) 0.0351(5) Uani d . 1 1 A .
C C2 0.6279(2) 0.79386(16) -0.16745(13) 0.0421(6) Uani d . 1 1 . .
H H2A 0.6076 0.7998 -0.2216 0.051 Uiso calc R 1 1 . .
C C3 0.59315(19) 0.73333(15) -0.12613(13) 0.0377(6) Uani d . 1 1 B .
C C4 0.7610(2) 0.91937(15) -0.12973(13) 0.0408(6) Uani d . 1 1 . .
C C5 0.8587(8) 0.8871(4) -0.1622(7) 0.093(3) Uani d PU 0.513(7) 1 A 1
H H5A 0.8286 0.8539 -0.2077 0.139 Uiso calc PR 0.513(7) 1 A 1
H H5B 0.909 0.8544 -0.123 0.139 Uiso calc PR 0.513(7) 1 A 1
H H5C 0.8992 0.9329 -0.176 0.139 Uiso calc PR 0.513(7) 1 A 1
C C6 0.6905(7) 0.9699(5) -0.1922(6) 0.091(3) Uani d PU 0.513(7) 1 A 1
H H6A 0.6232 0.9859 -0.1779 0.137 Uiso calc PR 0.513(7) 1 A 1
H H6B 0.6705 0.9386 -0.2398 0.137 Uiso calc PR 0.513(7) 1 A 1
H H6C 0.7316 1.0182 -0.1997 0.137 Uiso calc PR 0.513(7) 1 A 1
C C7 0.8116(12) 0.9678(6) -0.0588(5) 0.107(4) Uani d PU 0.513(7) 1 A 1
H H7A 0.7529 0.9938 -0.0406 0.161 Uiso calc PR 0.513(7) 1 A 1
H H7B 0.8605 1.0091 -0.0708 0.161 Uiso calc PR 0.513(7) 1 A 1
H H7C 0.8542 0.9319 -0.0188 0.161 Uiso calc PR 0.513(7) 1 A 1
C C5A 0.7753(10) 0.9194(6) -0.2101(5) 0.096(3) Uani d PU 0.487(7) 1 A 2
H H5AA 0.7029 0.9149 -0.2469 0.144 Uiso calc PR 0.487(7) 1 A 2
H H5AB 0.8215 0.8734 -0.2164 0.144 Uiso calc PR 0.487(7) 1 A 2
H H5AC 0.8111 0.9697 -0.2191 0.144 Uiso calc PR 0.487(7) 1 A 2
C C6A 0.6860(6) 0.9945(4) -0.1231(6) 0.081(3) Uani d PU 0.487(7) 1 A 2
H H6AA 0.6617 0.9902 -0.0758 0.121 Uiso calc PR 0.487(7) 1 A 2
H H6AB 0.6213 0.9955 -0.1673 0.121 Uiso calc PR 0.487(7) 1 A 2
H H6AC 0.7285 1.0444 -0.1219 0.121 Uiso calc PR 0.487(7) 1 A 2
C C7A 0.8691(6) 0.9301(6) -0.0697(6) 0.074(3) Uani d PU 0.487(7) 1 A 2
H H7AA 0.8563 0.9262 -0.0186 0.112 Uiso calc PR 0.487(7) 1 A 2
H H7AB 0.9002 0.9832 -0.0759 0.112 Uiso calc PR 0.487(7) 1 A 2
H H7AC 0.921 0.8879 -0.0758 0.112 Uiso calc PR 0.487(7) 1 A 2
C C8 0.5074(2) 0.66674(16) -0.15768(14) 0.0472(7) Uani d . 1 1 . .
C C9 0.4641(7) 0.6814(5) -0.2452(4) 0.088(3) Uani d PU 0.808(13) 1 B 1
H H9A 0.5252 0.6756 -0.2694 0.132 Uiso calc PR 0.808(13) 1 B 1
H H9B 0.4334 0.736 -0.2543 0.132 Uiso calc PR 0.808(13) 1 B 1
H H9C 0.4065 0.6418 -0.2671 0.132 Uiso calc PR 0.808(13) 1 B 1
C C10 0.5547(6) 0.5816(3) -0.1453(4) 0.0743(18) Uani d PU 0.808(13) 1 B 1
H H10A 0.6199 0.5779 -0.1655 0.111 Uiso calc PR 0.808(13) 1 B 1
H H10B 0.4989 0.5428 -0.172 0.111 Uiso calc PR 0.808(13) 1 B 1
H H10C 0.5758 0.5693 -0.0903 0.111 Uiso calc PR 0.808(13) 1 B 1
C C11 0.4073(5) 0.6752(4) -0.1228(4) 0.0714(17) Uani d PU 0.808(13) 1 B 1
H H11A 0.3833 0.7317 -0.1257 0.107 Uiso calc PR 0.808(13) 1 B 1
H H11B 0.4288 0.6579 -0.0691 0.107 Uiso calc PR 0.808(13) 1 B 1
H H11C 0.3465 0.6413 -0.1515 0.107 Uiso calc PR 0.808(13) 1 B 1
C C9A 0.512(4) 0.644(2) -0.2394(16) 0.095(8) Uani d PU 0.192(13) 1 B 2
H H9A1 0.4507 0.6074 -0.262 0.143 Uiso calc PR 0.192(13) 1 B 2
H H9A2 0.5822 0.6176 -0.2377 0.143 Uiso calc PR 0.192(13) 1 B 2
H H9A3 0.5049 0.6932 -0.2707 0.143 Uiso calc PR 0.192(13) 1 B 2
C C10A 0.518(2) 0.5825(13) -0.1102(17) 0.068(6) Uani d PU 0.192(13) 1 B 2
H H10D 0.4814 0.5881 -0.0686 0.102 Uiso calc PR 0.192(13) 1 B 2
H H10E 0.5961 0.5695 -0.0886 0.102 Uiso calc PR 0.192(13) 1 B 2
H H10F 0.4825 0.539 -0.1447 0.102 Uiso calc PR 0.192(13) 1 B 2
C C11A 0.397(2) 0.6983(19) -0.163(2) 0.079(7) Uani d PU 0.192(13) 1 B 2
H H11D 0.3975 0.7281 -0.1159 0.118 Uiso calc PR 0.192(13) 1 B 2
H H11E 0.3446 0.6534 -0.1689 0.118 Uiso calc PR 0.192(13) 1 B 2
H H11F 0.3751 0.7345 -0.207 0.118 Uiso calc PR 0.192(13) 1 B 2
C C12 0.64205(18) 0.70426(15) 0.01973(12) 0.0333(5) Uani d . 1 1 . .
H H12A 0.6282 0.6463 0.0046 0.04 Uiso calc R 1 1 . .
C C13 0.54890(18) 0.73052(15) 0.05815(13) 0.0366(6) Uani d . 1 1 . .
C C14 0.83005(19) 0.64977(15) 0.09937(13) 0.0359(5) Uani d . 1 1 . .
C C15 0.90923(19) 0.68445(16) 0.15871(14) 0.0412(6) Uani d . 1 1 . .
H H15A 0.9756 0.6597 0.1871 0.049 Uiso calc R 1 1 . .
C C16 0.87333(18) 0.76334(15) 0.16942(12) 0.0364(6) Uani d . 1 1 . .
C C17 0.8319(2) 0.56637(16) 0.06327(14) 0.0446(6) Uani d . 1 1 . .
C C18 0.8322(2) 0.57615(18) -0.02235(15) 0.0520(7) Uani d . 1 1 . .
H H18A 0.9002 0.6034 -0.0256 0.078 Uiso calc R 1 1 . .
H H18B 0.7682 0.6084 -0.049 0.078 Uiso calc R 1 1 . .
H H18C 0.8283 0.5228 -0.0464 0.078 Uiso calc R 1 1 . .
C C19 0.7354(3) 0.51225(17) 0.07224(17) 0.0583(8) Uani d . 1 1 . .
H H19A 0.7387 0.5063 0.1267 0.087 Uiso calc R 1 1 . .
H H19B 0.7414 0.459 0.05 0.087 Uiso calc R 1 1 . .
H H19C 0.665 0.5372 0.0457 0.087 Uiso calc R 1 1 . .
C C20 0.9405(3) 0.52413(19) 0.10463(18) 0.0653(8) Uani d . 1 1 . .
H H20A 0.9432 0.5176 0.159 0.098 Uiso calc R 1 1 . .
H H20B 1.0034 0.557 0.0997 0.098 Uiso calc R 1 1 . .
H H20C 0.9441 0.471 0.0816 0.098 Uiso calc R 1 1 . .
C C21 0.9301(2) 0.82853(17) 0.22574(14) 0.0442(6) Uani d . 1 1 . .
C C22 1.0347(2) 0.7935(2) 0.28147(17) 0.0706(9) Uani d . 1 1 . .
H H22A 1.0142 0.7477 0.3092 0.106 Uiso calc R 1 1 . .
H H22B 1.07 0.8353 0.3181 0.106 Uiso calc R 1 1 . .
H H22C 1.0864 0.7753 0.2524 0.106 Uiso calc R 1 1 . .
C C23 0.8492(2) 0.8597(2) 0.27062(17) 0.0606(8) Uani d . 1 1 . .
H H23A 0.8284 0.8152 0.2998 0.091 Uiso calc R 1 1 . .
H H23B 0.7829 0.8813 0.2347 0.091 Uiso calc R 1 1 . .
H H23C 0.8848 0.9024 0.3059 0.091 Uiso calc R 1 1 . .
C C24 0.9652(2) 0.89896(19) 0.18110(17) 0.0610(8) Uani d . 1 1 . .
H H24A 0.8995 0.923 0.1465 0.091 Uiso calc R 1 1 . .
H H24B 1.0146 0.8786 0.1512 0.091 Uiso calc R 1 1 . .
H H24C 1.0039 0.94 0.2173 0.091 Uiso calc R 1 1 . .
Li Li1 0.6941(3) 0.8768(3) 0.0583(2) 0.0407(9) Uani d . 1 1 . .
O O1 0.69211(15) 0.98799(11) 0.09766(11) 0.0536(5) Uani d D 1 1 . .
C C25 0.6046(3) 1.00941(19) 0.1326(2) 0.0699(9) Uani d D 1 1 . .
H H25A 0.5801 0.9613 0.1564 0.084 Uiso calc R 1 1 . .
H H25B 0.5405 1.0314 0.0936 0.084 Uiso calc R 1 1 . .
C C26 0.6508(4) 1.0724(3) 0.1928(3) 0.1142(16) Uani d D 1 1 . .
H H26A 0.665 1.0492 0.2449 0.137 Uiso calc R 1 1 . .
H H26B 0.5992 1.1184 0.1886 0.137 Uiso calc R 1 1 . .
C C27 0.7588(3) 1.0993(2) 0.1756(2) 0.0983(13) Uani d D 1 1 . .
H H27A 0.7624 1.1589 0.1726 0.118 Uiso calc R 1 1 . .
H H27B 0.8234 1.0799 0.2157 0.118 Uiso calc R 1 1 . .
C C28 0.7557(3) 1.06179(18) 0.0999(2) 0.0676(9) Uani d D 1 1 . .
H H28A 0.7195 1.0983 0.0574 0.081 Uiso calc R 1 1 . .
H H28B 0.8314 1.0495 0.0958 0.081 Uiso calc R 1 1 . .
O O2 0.1078(4) 0.8440(3) -0.4725(3) 0.1200(17) Uani d PDU 0.665(5) 1 C 1
C C29 0.2012(7) 0.8312(5) -0.4191(6) 0.117(2) Uani d PDU 0.665(5) 1 C 1
H H29A 0.1982 0.8578 -0.3706 0.141 Uiso calc PR 0.665(5) 1 C 1
H H29B 0.2645 0.8537 -0.4357 0.141 Uiso calc PR 0.665(5) 1 C 1
C C30 0.2151(8) 0.7404(5) -0.4072(5) 0.115(2) Uani d PDU 0.665(5) 1 C 1
H H30A 0.1874 0.7212 -0.3637 0.138 Uiso calc PR 0.665(5) 1 C 1
H H30B 0.2926 0.7229 -0.4002 0.138 Uiso calc PR 0.665(5) 1 C 1
C C31 0.1351(8) 0.7118(6) -0.4905(6) 0.127(2) Uani d PDU 0.665(5) 1 C 1
H H31A 0.1723 0.7182 -0.5322 0.152 Uiso calc PR 0.665(5) 1 C 1
H H31B 0.1101 0.6552 -0.4891 0.152 Uiso calc PR 0.665(5) 1 C 1
C C32 0.0458(7) 0.7678(5) -0.4978(5) 0.122(2) Uani d PDU 0.665(5) 1 C 1
H H32A -0.0021 0.7532 -0.4641 0.147 Uiso calc PR 0.665(5) 1 C 1
H H32B 0.0004 0.7716 -0.5514 0.147 Uiso calc PR 0.665(5) 1 C 1
O O2A 0.1108(10) 0.6896(7) -0.4520(8) 0.134(3) Uani d PDU 0.335(5) 1 C 2
C C29A 0.2054(16) 0.7054(10) -0.3954(11) 0.125(4) Uani d PDU 0.335(5) 1 C 2
H H29C 0.2716 0.6853 -0.4099 0.15 Uiso calc PR 0.335(5) 1 C 2
H H29D 0.2022 0.6801 -0.3463 0.15 Uiso calc PR 0.335(5) 1 C 2
C C30A 0.2070(15) 0.7973(10) -0.3891(9) 0.110(3) Uani d PDU 0.335(5) 1 C 2
H H30C 0.2786 0.8193 -0.3589 0.132 Uiso calc PR 0.335(5) 1 C 2
H H30D 0.1451 0.8196 -0.3709 0.132 Uiso calc PR 0.335(5) 1 C 2
C C31A 0.1889(14) 0.8052(10) -0.4830(9) 0.122(3) Uani d PDU 0.335(5) 1 C 2
H H31C 0.1663 0.8607 -0.5005 0.147 Uiso calc PR 0.335(5) 1 C 2
H H31D 0.2581 0.7919 -0.4972 0.147 Uiso calc PR 0.335(5) 1 C 2
C C32A 0.1075(17) 0.7512(12) -0.5154(9) 0.130(3) Uani d PDU 0.335(5) 1 C 2
H H32C 0.1227 0.7252 -0.5609 0.156 Uiso calc PR 0.335(5) 1 C 2
H H32D 0.0346 0.7782 -0.5308 0.156 Uiso calc PR 0.335(5) 1 C 2

loop_
_atom_site_aniso_label
_atom_site_aniso_U_11
_atom_site_aniso_U_22
_atom_site_aniso_U_33
_atom_site_aniso_U_12
_atom_site_aniso_U_13
_atom_site_aniso_U_23
S1 0.0427(3) 0.0420(4) 0.0534(4) 0.0048(3) 0.0147(3) -0.0002(3)
S2 0.0589(4) 0.0542(5) 0.0580(4) 0.0000(4) 0.0307(3) 0.0137(3)
N1 0.0386(10) 0.0296(11) 0.0328(10) -0.0045(9) 0.0108(8) -0.0004(8)
N2 0.0418(10) 0.0280(11) 0.0286(10) -0.0057(9) 0.0089(8) -0.0009(8)
N3 0.0378(10) 0.0273(11) 0.0307(10) 0.0003(9) 0.0086(8) -0.0001(8)
N4 0.0397(10) 0.0319(11) 0.0307(10) 0.0008(9) 0.0080(8) -0.0010(9)
C1 0.0395(12) 0.0350(14) 0.0324(12) 0.0002(11) 0.0121(10) 0.0016(11)
C2 0.0567(14) 0.0410(15) 0.0281(12) -0.0073(13) 0.0100(11) 0.0000(11)
C3 0.0458(13) 0.0361(14) 0.0300(12) -0.0068(11) 0.0076(10) -0.0049(11)
C4 0.0500(13) 0.0368(15) 0.0371(13) -0.0082(12) 0.0139(11) 0.0052(11)
C5 0.099(6) 0.054(4) 0.155(9) -0.009(4) 0.086(6) 0.019(5)
C6 0.091(5) 0.060(5) 0.111(7) -0.008(4) 0.005(5) 0.045(5)
C7 0.180(11) 0.086(8) 0.061(4) -0.091(7) 0.040(6) -0.018(5)
C5A 0.138(8) 0.096(7) 0.070(5) -0.057(6) 0.055(5) 0.000(5)
C6A 0.069(4) 0.045(4) 0.129(8) -0.006(3) 0.026(5) 0.027(5)
C7A 0.057(4) 0.062(6) 0.092(7) -0.028(4) -0.001(4) 0.025(5)
C8 0.0622(16) 0.0404(16) 0.0346(14) -0.0175(14) 0.0048(12) -0.0045(12)
C9 0.140(6) 0.063(4) 0.043(2) -0.054(4) -0.011(3) -0.006(3)
C10 0.097(4) 0.039(2) 0.076(4) -0.015(3) 0.002(3) -0.013(3)
C11 0.062(3) 0.078(4) 0.071(4) -0.037(3) 0.011(3) -0.014(3)
C9A 0.168(19) 0.085(17) 0.043(10) -0.054(14) 0.047(12) -0.007(12)
C10A 0.067(11) 0.046(9) 0.087(14) -0.029(9) 0.013(9) -0.016(10)
C11A 0.057(9) 0.087(15) 0.088(15) -0.030(11) 0.012(12) -0.029(13)
C12 0.0405(12) 0.0279(13) 0.0310(12) -0.0041(11) 0.0087(9) 0.0005(10)
C13 0.0359(11) 0.0409(15) 0.0316(12) -0.0033(11) 0.0064(9) -0.0007(11)
C14 0.0454(12) 0.0348(14) 0.0318(12) 0.0075(11) 0.0177(10) 0.0075(10)
C15 0.0395(12) 0.0477(16) 0.0361(13) 0.0109(12) 0.0093(10) 0.0075(12)
C16 0.0372(11) 0.0422(15) 0.0297(12) 0.0005(11) 0.0083(9) 0.0047(11)
C17 0.0598(15) 0.0334(14) 0.0457(14) 0.0108(13) 0.0228(12) 0.0032(12)
C18 0.0650(16) 0.0486(17) 0.0494(15) 0.0071(14) 0.0275(13) -0.0029(13)
C19 0.085(2) 0.0341(15) 0.0644(19) 0.0000(15) 0.0342(16) 0.0019(14)
C20 0.077(2) 0.0505(19) 0.070(2) 0.0268(17) 0.0221(16) 0.0036(15)
C21 0.0429(13) 0.0508(17) 0.0340(13) -0.0039(12) 0.0009(10) -0.0022(12)
C22 0.0620(18) 0.079(2) 0.0555(19) -0.0047(18) -0.0114(14) -0.0011(17)
C23 0.0673(18) 0.066(2) 0.0502(17) -0.0158(16) 0.0183(14) -0.0203(15)
C24 0.0610(17) 0.062(2) 0.0560(18) -0.0190(16) 0.0076(14) -0.0020(15)
Li1 0.047(2) 0.035(2) 0.037(2) 0.0016(19) 0.0061(17) -0.0006(18)
O1 0.0607(11) 0.0361(11) 0.0650(12) -0.0033(9) 0.0183(9) -0.0049(9)
C25 0.074(2) 0.0506(19) 0.092(2) 0.0029(17) 0.0345(18) -0.0121(18)
C26 0.142(4) 0.070(3) 0.155(4) -0.035(3) 0.084(3) -0.057(3)
C27 0.103(3) 0.063(2) 0.122(3) -0.011(2) 0.017(3) -0.044(2)
C28 0.0710(19) 0.0408(18) 0.089(2) -0.0121(16) 0.0166(17) 0.0008(17)
O2 0.110(3) 0.076(3) 0.164(4) 0.023(3) 0.017(3) 0.032(3)
C29 0.084(3) 0.092(5) 0.172(6) 0.001(4) 0.025(4) 0.011(4)
C30 0.087(3) 0.094(5) 0.161(4) 0.010(4) 0.025(3) 0.045(4)
C31 0.123(4) 0.098(5) 0.157(5) 0.026(4) 0.033(4) 0.018(4)
C32 0.119(4) 0.111(4) 0.129(5) 0.036(4) 0.018(4) -0.007(4)
O2A 0.123(5) 0.122(5) 0.156(5) 0.002(4) 0.036(4) 0.018(5)
C29A 0.105(6) 0.112(7) 0.156(6) 0.005(6) 0.031(5) 0.027(7)
C30A 0.081(5) 0.094(7) 0.155(6) -0.001(6) 0.030(5) 0.020(6)
C31A 0.109(4) 0.094(5) 0.162(5) 0.002(4) 0.032(4) 0.039(5)
C32A 0.117(5) 0.118(5) 0.149(5) 0.031(5) 0.022(5) 0.017(5)

loop_
_atom_type_symbol
_atom_type_description
_atom_type_scat_dispersion_real
_atom_type_scat_dispersion_imag
_atom_type_scat_source
C C 0.0033 0.0016 'International Tables Vol C Tables 4.2.6.8 and 6.1.1.4'
H H 0 0 'International Tables Vol C Tables 4.2.6.8 and 6.1.1.4'
Li Li -0.0003 0.0001 'International Tables Vol C Tables 4.2.6.8 and 6.1.1.4'
N N 0.0061 0.0033 'International Tables Vol C Tables 4.2.6.8 and 6.1.1.4'
O O 0.0106 0.006 'International Tables Vol C Tables 4.2.6.8 and 6.1.1.4'
S S 0.1246 0.1234 'International Tables Vol C Tables 4.2.6.8 and 6.1.1.4'

loop_
_geom_angle_atom_site_label_1
_geom_angle_atom_site_label_2
_geom_angle_atom_site_label_3
_geom_angle
_geom_angle_publ_flag
C13 S1 Li1 89.79(12) ?
C1 N1 N2 105.28(17) ?
C1 N1 Li1 132.83(19) ?
N2 N1 Li1 106.99(17) ?
C3 N2 N1 111.66(17) ?
C3 N2 C12 130.00(19) ?
N1 N2 C12 118.33(17) ?
C14 N3 N4 112.00(18) ?
C14 N3 C12 130.7(2) ?
N4 N3 C12 117.12(18) ?
C16 N4 N3 104.96(19) ?
C16 N4 Li1 137.3(2) ?
N3 N4 Li1 110.76(17) ?
N1 C1 C2 110.4(2) ?
N1 C1 C4 121.0(2) ?
C2 C1 C4 128.6(2) ?
C3 C2 C1 107.3(2) ?
C3 C2 H2A 126.3 ?
C1 C2 H2A 126.3 ?
N2 C3 C2 105.3(2) ?
N2 C3 C8 127.4(2) ?
C2 C3 C8 127.2(2) ?
C6 C4 C7 112.4(6) ?
C6 C4 C5A 57.9(6) ?
C7 C4 C5A 133.7(5) ?
C6 C4 C7A 136.1(5) ?
C7 C4 C7A 39.2(5) ?
C5A C4 C7A 112.5(6) ?
C6 C4 C1 111.2(3) ?
C7 C4 C1 113.4(4) ?
C5A C4 C1 111.8(4) ?
C7A C4 C1 111.7(4) ?
C6 C4 C5 105.8(6) ?
C7 C4 C5 107.5(6) ?
C5A C4 C5 49.2(5) ?
C7A C4 C5 70.7(5) ?
C1 C4 C5 106.1(3) ?
C6 C4 C6A 51.1(5) ?
C7 C4 C6A 69.1(6) ?
C5A C4 C6A 107.1(6) ?
C7A C4 C6A 107.0(5) ?
C1 C4 C6A 106.3(3) ?
C5 C4 C6A 145.7(4) ?
C4 C5 H5A 109.5 ?
C4 C5 H5B 109.5 ?
C4 C5 H5C 109.5 ?
C4 C6 H6A 109.5 ?
C4 C6 H6B 109.5 ?
C4 C6 H6C 109.5 ?
C4 C7 H7A 109.5 ?
C4 C7 H7B 109.5 ?
C4 C7 H7C 109.5 ?
C4 C5A H5AA 109.5 ?
C4 C5A H5AB 109.5 ?
H5AA C5A H5AB 109.5 ?
C4 C5A H5AC 109.5 ?
H5AA C5A H5AC 109.5 ?
H5AB C5A H5AC 109.5 ?
C4 C6A H6AA 109.5 ?
C4 C6A H6AB 109.5 ?
H6AA C6A H6AB 109.5 ?
C4 C6A H6AC 109.5 ?
H6AA C6A H6AC 109.5 ?
H6AB C6A H6AC 109.5 ?
C4 C7A H7AA 109.5 ?
C4 C7A H7AB 109.5 ?
H7AA C7A H7AB 109.5 ?
C4 C7A H7AC 109.5 ?
H7AA C7A H7AC 109.5 ?
H7AB C7A H7AC 109.5 ?
C11A C8 C10 131.9(12) ?
C11A C8 C9A 107.1(17) ?
C10 C8 C9A 78.9(14) ?
C11A C8 C3 109.0(11) ?
C10 C8 C3 113.6(3) ?
C9A C8 C3 109.5(12) ?
C11A C8 C11 30.6(13) ?
C10 C8 C11 110.4(4) ?
C9A C8 C11 130.3(15) ?
C3 C8 C11 110.2(3) ?
C11A C8 C9 78.7(13) ?
C10 C8 C9 108.3(4) ?
C9A C8 C9 31.7(15) ?
C3 C8 C9 106.9(3) ?
C11 C8 C9 107.2(4) ?
C11A C8 C10A 106.7(14) ?
C10 C8 C10A 32.1(9) ?
C9A C8 C10A 106.3(13) ?
C3 C8 C10A 117.7(8) ?
C11 C8 C10A 80.0(10) ?
C9 C8 C10A 129.1(9) ?
C8 C9 H9A 109.5 ?
C8 C9 H9B 109.5 ?
C8 C9 H9C 109.5 ?
C8 C10 H10A 109.5 ?
C8 C10 H10B 109.5 ?
C8 C10 H10C 109.5 ?
C8 C11 H11A 109.5 ?
C8 C11 H11B 109.5 ?
C8 C11 H11C 109.5 ?
C8 C9A H9A1 109.5 ?
C8 C9A H9A2 109.5 ?
H9A1 C9A H9A2 109.5 ?
C8 C9A H9A3 109.5 ?
H9A1 C9A H9A3 109.5 ?
H9A2 C9A H9A3 109.5 ?
C8 C10A H10D 109.5 ?
C8 C10A H10E 109.5 ?
H10D C10A H10E 109.5 ?
C8 C10A H10F 109.5 ?
H10D C10A H10F 109.5 ?
H10E C10A H10F 109.5 ?
C8 C11A H11D 109.5 ?
C8 C11A H11E 109.5 ?
H11D C11A H11E 109.5 ?
C8 C11A H11F 109.5 ?
H11D C11A H11F 109.5 ?
H11E C11A H11F 109.5 ?
N3 C12 N2 110.54(17) ?
N3 C12 C13 109.69(17) ?
N2 C12 C13 115.51(19) ?
N3 C12 H12A 106.9 ?
N2 C12 H12A 106.9 ?
C13 C12 H12A 106.9 ?
C12 C13 S2 113.64(17) ?
C12 C13 S1 118.61(17) ?
S2 C13 S1 127.75(14) ?
N3 C14 C15 105.4(2) ?
N3 C14 C17 126.3(2) ?
C15 C14 C17 128.2(2) ?
C14 C15 C16 107.5(2) ?
C14 C15 H15A 126.3 ?
C16 C15 H15A 126.3 ?
N4 C16 C15 110.1(2) ?
N4 C16 C21 120.4(2) ?
C15 C16 C21 129.5(2) ?
C14 C17 C20 108.2(2) ?
C14 C17 C19 112.3(2) ?
C20 C17 C19 107.6(2) ?
C14 C17 C18 109.5(2) ?
C20 C17 C18 107.5(2) ?
C19 C17 C18 111.6(2) ?
C17 C18 H18A 109.5 ?
C17 C18 H18B 109.5 ?
H18A C18 H18B 109.5 ?
C17 C18 H18C 109.5 ?
H18A C18 H18C 109.5 ?
H18B C18 H18C 109.5 ?
C17 C19 H19A 109.5 ?
C17 C19 H19B 109.5 ?
H19A C19 H19B 109.5 ?
C17 C19 H19C 109.5 ?
H19A C19 H19C 109.5 ?
H19B C19 H19C 109.5 ?
C17 C20 H20A 109.5 ?
C17 C20 H20B 109.5 ?
H20A C20 H20B 109.5 ?
C17 C20 H20C 109.5 ?
H20A C20 H20C 109.5 ?
H20B C20 H20C 109.5 ?
C16 C21 C23 109.3(2) ?
C16 C21 C22 109.8(2) ?
C23 C21 C22 110.2(2) ?
C16 C21 C24 109.4(2) ?
C23 C21 C24 109.7(2) ?
C22 C21 C24 108.4(2) ?
C21 C22 H22A 109.5 ?
C21 C22 H22B 109.5 ?
H22A C22 H22B 109.5 ?
C21 C22 H22C 109.5 ?
H22A C22 H22C 109.5 ?
H22B C22 H22C 109.5 ?
C21 C23 H23A 109.5 ?
C21 C23 H23B 109.5 ?
H23A C23 H23B 109.5 ?
C21 C23 H23C 109.5 ?
H23A C23 H23C 109.5 ?
H23B C23 H23C 109.5 ?
C21 C24 H24A 109.5 ?
C21 C24 H24B 109.5 ?
H24A C24 H24B 109.5 ?
C21 C24 H24C 109.5 ?
H24A C24 H24C 109.5 ?
H24B C24 H24C 109.5 ?
O1 Li1 N4 126.2(2) y
O1 Li1 N1 138.4(2) y
N4 Li1 N1 87.65(17) y
O1 Li1 S1 104.01(17) y
N4 Li1 S1 96.71(17) y
N1 Li1 S1 93.64(16) y
C25 O1 C28 104.7(2) ?
C25 O1 Li1 117.9(2) ?
C28 O1 Li1 137.3(2) ?
O1 C25 C26 106.9(3) ?
O1 C25 H25A 110.3 ?
C26 C25 H25A 110.3 ?
O1 C25 H25B 110.3 ?
C26 C25 H25B 110.3 ?
H25A C25 H25B 108.6 ?
C25 C26 C27 104.5(3) ?
C25 C26 H26A 110.9 ?
C27 C26 H26A 110.9 ?
C25 C26 H26B 110.9 ?
C27 C26 H26B 110.9 ?
H26A C26 H26B 108.9 ?
C28 C27 C26 104.5(3) ?
C28 C27 H27A 110.9 ?
C26 C27 H27A 110.9 ?
C28 C27 H27B 110.9 ?
C26 C27 H27B 110.9 ?
H27A C27 H27B 108.9 ?
O1 C28 C27 105.0(3) ?
O1 C28 H28A 110.8 ?
C27 C28 H28A 110.8 ?
O1 C28 H28B 110.8 ?
C27 C28 H28B 110.8 ?
H28A C28 H28B 108.8 ?
C29 O2 C32 112.3(5) ?
O2 C29 C30 107.9(7) ?
O2 C29 H29A 110.1 ?
C30 C29 H29A 110.1 ?
O2 C29 H29B 110.1 ?
C30 C29 H29B 110.1 ?
H29A C29 H29B 108.4 ?
C29 C30 C31 97.7(6) ?
C29 C30 H30A 112.2 ?
C31 C30 H30A 112.2 ?
C29 C30 H30B 112.2 ?
C31 C30 H30B 112.2 ?
H30A C30 H30B 109.8 ?
C32 C31 C30 100.1(7) ?
C32 C31 H31A 111.7 ?
C30 C31 H31A 111.8 ?
C32 C31 H31B 111.8 ?
C30 C31 H31B 111.8 ?
H31A C31 H31B 109.5 ?
C31 C32 O2 100.8(7) ?
C31 C32 H32A 111.6 ?
O2 C32 H32A 111.6 ?
C31 C32 H32B 111.6 ?
O2 C32 H32B 111.6 ?
H32A C32 H32B 109.4 ?
C29A O2A C32A 106.4(11) ?
O2A C29A C30A 103.7(12) ?
O2A C29A H29C 111 ?
C30A C29A H29C 111 ?
O2A C29A H29D 111 ?
C30A C29A H29D 111 ?
H29C C29A H29D 109 ?
C29A C30A C31A 90.4(11) ?
C29A C30A H30C 113.6 ?
C31A C30A H30C 113.6 ?
C29A C30A H30D 113.6 ?
C31A C30A H30D 113.6 ?
H30C C30A H30D 110.8 ?
C32A C31A C30A 106.0(11) ?
C32A C31A H31C 110.6 ?
C30A C31A H31C 110.5 ?
C32A C31A H31D 110.5 ?
C30A C31A H31D 110.5 ?
H31C C31A H31D 108.7 ?
C31A C32A O2A 104.1(11) ?
C31A C32A H32C 110.9 ?
O2A C32A H32C 110.9 ?
C31A C32A H32D 110.9 ?
O2A C32A H32D 110.9 ?
H32C C32A H32D 109 ?

loop_
_geom_bond_atom_site_label_1
_geom_bond_atom_site_label_2
_geom_bond_distance
_geom_bond_publ_flag
S1 Li1 2.492(4) y
N1 Li1 2.085(4) y
N4 Li1 2.060(5) y
Li1 O1 1.957(5) y
S1 C13 1.675(3) y
S2 C13 1.660(2) y
N1 C1 1.331(3) ?
N1 N2 1.372(2) ?
N2 C3 1.370(3) ?
N2 C12 1.460(3) ?
N3 C14 1.359(3) ?
N3 N4 1.377(3) ?
N3 C12 1.455(3) ?
N4 C16 1.334(3) ?
C1 C2 1.396(3) ?
C1 C4 1.506(3) ?
C2 C3 1.371(3) ?
C2 H2A 0.94 ?
C3 C8 1.527(3) ?
C4 C6 1.480(7) ?
C4 C7 1.490(8) ?
C4 C5A 1.493(7) ?
C4 C7A 1.496(8) ?
C4 C5 1.566(7) ?
C4 C6A 1.567(8) ?
C5 H5A 0.97 ?
C5 H5B 0.97 ?
C5 H5C 0.97 ?
C6 H6A 0.97 ?
C6 H6B 0.97 ?
C6 H6C 0.97 ?
C7 H7A 0.97 ?
C7 H7B 0.97 ?
C7 H7C 0.97 ?
C5A H5AA 0.97 ?
C5A H5AB 0.97 ?
C5A H5AC 0.97 ?
C6A H6AA 0.97 ?
C6A H6AB 0.97 ?
C6A H6AC 0.97 ?
C7A H7AA 0.97 ?
C7A H7AB 0.97 ?
C7A H7AC 0.97 ?
C8 C11A 1.44(3) ?
C8 C10 1.509(6) ?
C8 C9A 1.52(3) ?
C8 C11 1.533(7) ?
C8 C9 1.536(6) ?
C8 C10A 1.61(2) ?
C9 H9A 0.97 ?
C9 H9B 0.97 ?
C9 H9C 0.97 ?
C10 H10A 0.97 ?
C10 H10B 0.97 ?
C10 H10C 0.97 ?
C11 H11A 0.97 ?
C11 H11B 0.97 ?
C11 H11C 0.97 ?
C9A H9A1 0.97 ?
C9A H9A2 0.97 ?
C9A H9A3 0.97 ?
C10A H10D 0.97 ?
C10A H10E 0.97 ?
C10A H10F 0.97 ?
C11A H11D 0.97 ?
C11A H11E 0.97 ?
C11A H11F 0.97 ?
C12 C13 1.550(3) ?
C12 H12A 0.99 ?
C14 C15 1.369(3) ?
C14 C17 1.515(3) ?
C15 C16 1.397(3) ?
C15 H15A 0.94 ?
C16 C21 1.512(3) ?
C17 C20 1.525(4) ?
C17 C19 1.531(4) ?
C17 C18 1.541(3) ?
C18 H18A 0.97 ?
C18 H18B 0.97 ?
C18 H18C 0.97 ?
C19 H19A 0.97 ?
C19 H19B 0.97 ?
C19 H19C 0.97 ?
C20 H20A 0.97 ?
C20 H20B 0.97 ?
C20 H20C 0.97 ?
C21 C23 1.526(4) ?
C21 C22 1.529(4) ?
C21 C24 1.530(4) ?
C22 H22A 0.97 ?
C22 H22B 0.97 ?
C22 H22C 0.97 ?
C23 H23A 0.97 ?
C23 H23B 0.97 ?
C23 H23C 0.97 ?
C24 H24A 0.97 ?
C24 H24B 0.97 ?
C24 H24C 0.97 ?
O1 C25 1.430(3) ?
O1 C28 1.439(3) ?
C25 C26 1.495(5) ?
C25 H25A 0.98 ?
C25 H25B 0.98 ?
C26 C27 1.515(5) ?
C26 H26A 0.98 ?
C26 H26B 0.98 ?
C27 C28 1.479(5) ?
C27 H27A 0.98 ?
C27 H27B 0.98 ?
C28 H28A 0.98 ?
C28 H28B 0.98 ?
O2 C29 1.314(8) ?
O2 C32 1.475(8) ?
C29 C30 1.507(8) ?
C29 H29A 0.98 ?
C29 H29B 0.98 ?
C30 C31 1.630(10) ?
C30 H30A 0.98 ?
C30 H30B 0.98 ?
C31 C32 1.418(10) ?
C31 H31A 0.98 ?
C31 H31B 0.98 ?
C32 H32A 0.98 ?
C32 H32B 0.98 ?
O2A C29A 1.361(14) ?
O2A C32A 1.511(15) ?
C29A C30A 1.511(14) ?
C29A H29C 0.98 ?
C29A H29D 0.98 ?
C30A C31A 1.641(15) ?
C30A H30C 0.98 ?
C30A H30D 0.98 ?
C31A C32A 1.354(15) ?
C31A H31C 0.98 ?
C31A H31D 0.98 ?
C32A H32C 0.98 ?
C32A H32D 0.98 ?
